data_4320330
loop_
_publ_author_name
'Franck Gascoin'
'Slavi C. Sevov'

_publ_section_title
;
 Synthesis and Characterization of the "Metallic Salts" A5Pn4 (A = K, Rb,
 Cs and Pn = As, Sb, Bi) with Isolated Zigzag Tetramers of Pn44- and an
 Extra Delocalized Electron
;
_journal_name_full 'Inorganic Chemistry'
_journal_page_first 5177
_journal_page_last 5181
_journal_paper_doi 10.1021/ic0104499
_journal_volume 40
_journal_year 2001
_chemical_formula_moiety Cs5Bi4
_chemical_formula_sum 'Bi4 Cs5'
_chemical_formula_weight 1500.47
_chemical_melting_point ?
_chemical_name_common Cs5Bi4
_chemical_name_systematic
;
   ?
;
_space_group_IT_number 12
_symmetry_cell_setting monoclinic
_symmetry_space_group_name_Hall '-C 2y'
_symmetry_space_group_name_H-M 'C 1 2/m 1'
_atom_sites_solution_hydrogens geom
_atom_sites_solution_primary direct
_atom_sites_solution_secondary difmap
_audit_creation_method SHELXL-97
_cell_angle_alpha 90.00
_cell_angle_beta 122.942(10)
_cell_angle_gamma 90.00
_cell_formula_units_Z 2
_cell_length_a 12.8867(10)
_cell_length_b 6.3232(10)
_cell_length_c 12.6363(14)
_cell_measurement_reflns_used 25
_cell_measurement_temperature 293(2)
_cell_measurement_theta_max 14.858
_cell_measurement_theta_min 3.73
_cell_volume 864.1(2)
_computing_cell_refinement 'CAD4_(Enraf Nonius,_1977)'
_computing_data_collection 'CAD4_(Enraf Nonius,_1977)'
_computing_data_reduction SDS_Package_(Enraf-Nonius,_1985)
_computing_molecular_graphics 'SHELXTL (Siemens, 1994)'
_computing_publication_material 'SHELXTL (Siemens, 1994)'
_computing_structure_refinement 'SHELXL-97 (Sheldrick, 1997)'
_computing_structure_solution 'SHELXS-97 (Sheldrick, 1990)'
_diffrn_ambient_temperature 293(2)
_diffrn_measured_fraction_theta_full 0.999
_diffrn_measured_fraction_theta_max 0.999
_diffrn_measurement_device_type Enraf_Nonius_CAD4
_diffrn_measurement_method omega-2theta
_diffrn_radiation_monochromator graphite
_diffrn_radiation_source 'fine-focus sealed tube'
_diffrn_radiation_type MoK\a
_diffrn_radiation_wavelength 0.71073
_diffrn_reflns_limit_h_max 12
_diffrn_reflns_limit_h_min -15
_diffrn_reflns_limit_k_max 7
_diffrn_reflns_limit_k_min 0
_diffrn_reflns_limit_l_max 15
_diffrn_reflns_limit_l_min 0
_diffrn_reflns_number 840
_diffrn_reflns_theta_full 24.96
_diffrn_reflns_theta_max 24.96
_diffrn_reflns_theta_min 3.16
_diffrn_standards_interval_count 200
_diffrn_standards_interval_time 120
_diffrn_standards_number 3
_exptl_absorpt_coefficient_mu 50.942
_exptl_absorpt_correction_T_max 1.0000
_exptl_absorpt_correction_T_min 0.0993
_exptl_absorpt_correction_type empirical
_exptl_absorpt_process_details Xabs
_exptl_crystal_colour 'gray, metallic luster'
_exptl_crystal_density_diffrn 5.767
_exptl_crystal_density_meas ?
_exptl_crystal_density_method 'not measured'
_exptl_crystal_description irregular
_exptl_crystal_F_000 1214
_exptl_crystal_size_max 0.12
_exptl_crystal_size_mid 0.08
_exptl_crystal_size_min 0.08
_refine_diff_density_max 5.011
_refine_diff_density_min -4.477
_refine_diff_density_rms 1.086
_refine_ls_extinction_method none
_refine_ls_goodness_of_fit_ref 0.997
_refine_ls_hydrogen_treatment mixed
_refine_ls_matrix_type full
_refine_ls_number_parameters 31
_refine_ls_number_reflns 840
_refine_ls_number_restraints 0
_refine_ls_restrained_S_all 0.997
_refine_ls_R_factor_all 0.1557
_refine_ls_R_factor_gt 0.0896
_refine_ls_shift/su_max 0.000
_refine_ls_shift/su_mean 0.000
_refine_ls_structure_factor_coef Fsqd
_refine_ls_weighting_details 'calc w=1/[\s^2^(Fo^2^)+(0.1642P)^2^+0.0000P] where P=(Fo^2^+2Fc^2^)/3'
_refine_ls_weighting_scheme calc
_refine_ls_wR_factor_gt 0.2194
_refine_ls_wR_factor_ref 0.2553
_reflns_number_gt 529
_reflns_number_total 840
_reflns_threshold_expression >2sigma(I)
_cod_data_source_file ic0104499_6.cif
_cod_data_source_block Cs5Bi4
_cod_depositor_comments
;
The following automatic conversions were performed:

'_chemical_melting_point' value 'not measured' was changed to '?' -
the value is undefined or not given.

Automatic conversion script
Id: cif_fix_values 1646 2011-03-28 12:23:43Z adriana 

The following automatic conversions were performed:

'_exptl_crystal_density_meas' value 'not measured' was changed to '?'
- the value is perceived as not measured.

Automatic conversion script
Id: cif_fix_values 3008 2015-01-20 13:52:24Z robertas 
;
_cod_original_cell_volume 864.12(18)
_cod_database_code 4320330

loop_
_symmetry_equiv_pos_as_xyz
'x, y, z'
'-x, y, -z'
'x+1/2, y+1/2, z'
'-x+1/2, y+1/2, -z'
'-x, -y, -z'
'x, -y, z'
'-x+1/2, -y+1/2, -z'
'x+1/2, -y+1/2, z'

loop_
_atom_site_label
_atom_site_type_symbol
_atom_site_fract_x
_atom_site_fract_y
_atom_site_fract_z
_atom_site_U_iso_or_equiv
_atom_site_adp_type
_atom_site_occupancy
_atom_site_symmetry_multiplicity
_atom_site_calc_flag
_atom_site_refinement_flags
_atom_site_disorder_assembly
_atom_site_disorder_group
Bi1 Bi 0.1080(2) 0.0000 0.1366(2) 0.0326(8) Uani 1 2 d S . .
Bi2 Bi 0.0009(2) 0.0000 0.2938(2) 0.0282(8) Uani 1 2 d S . .
Cs1 Cs 0.3629(4) 0.0000 0.0542(4) 0.0307(10) Uani 1 2 d S . .
Cs2 Cs 0.2320(4) 0.5000 0.3468(4) 0.0371(11) Uani 1 2 d S . .
Cs3 Cs 0.0313(12) 0.5000 0.5230(17) 0.049(4) Uani 0.50 2 d SP . .

loop_
_atom_site_aniso_label
_atom_site_aniso_U_11
_atom_site_aniso_U_22
_atom_site_aniso_U_33
_atom_site_aniso_U_23
_atom_site_aniso_U_13
_atom_site_aniso_U_12
Bi1 0.0316(15) 0.0354(13) 0.0383(14) 0.000 0.0238(12) 0.000
Bi2 0.0319(15) 0.0281(12) 0.0272(12) 0.000 0.0179(11) 0.000
Cs1 0.024(2) 0.0273(19) 0.036(2) 0.000 0.0130(18) 0.000
Cs2 0.024(2) 0.038(2) 0.037(2) 0.000 0.0090(18) 0.000
Cs3 0.073(14) 0.027(3) 0.055(13) 0.000 0.041(11) 0.000

loop_
_atom_type_symbol
_atom_type_description
_atom_type_scat_dispersion_real
_atom_type_scat_dispersion_imag
_atom_type_scat_source
Cs Cs -0.3680 2.1192 'International Tables Vol C Tables 4.2.6.8 and 6.1.1.4'
Bi Bi -4.1077 10.2566 'International Tables Vol C Tables 4.2.6.8 and 6.1.1.4'

loop_
_geom_angle_atom_site_label_1
_geom_angle_atom_site_label_2
_geom_angle_atom_site_label_3
_geom_angle
_geom_angle_site_symmetry_1
_geom_angle_site_symmetry_3
_geom_angle_publ_flag
Bi2 Bi1 Bi1 106.77(12) . 5 ?
Bi2 Bi1 Cs2 73.14(7) . 1_545 ?
Bi1 Bi1 Cs2 124.15(6) 5 1_545 ?
Bi2 Bi1 Cs2 73.14(7) . . ?
Bi1 Bi1 Cs2 124.15(6) 5 . ?
Cs2 Bi1 Cs2 109.50(12) 1_545 . ?
Bi2 Bi1 Cs1 158.67(11) . . ?
Bi1 Bi1 Cs1 94.56(11) 5 . ?
Cs2 Bi1 Cs1 95.09(8) 1_545 . ?
Cs2 Bi1 Cs1 95.09(8) . . ?
Bi2 Bi1 Cs1 127.96(5) . 7_545 ?
Bi1 Bi1 Cs1 69.69(7) 5 7_545 ?
Cs2 Bi1 Cs1 68.87(7) 1_545 7_545 ?
Cs2 Bi1 Cs1 153.41(10) . 7_545 ?
Cs1 Bi1 Cs1 59.44(7) . 7_545 ?
Bi2 Bi1 Cs1 127.96(5) . 7 ?
Bi1 Bi1 Cs1 69.69(7) 5 7 ?
Cs2 Bi1 Cs1 153.41(10) 1_545 7 ?
Cs2 Bi1 Cs1 68.87(7) . 7 ?
Cs1 Bi1 Cs1 59.44(7) . 7 ?
Cs1 Bi1 Cs1 100.40(9) 7_545 7 ?
Bi2 Bi1 Cs1 66.67(7) . 3_445 ?
Bi1 Bi1 Cs1 67.39(7) 5 3_445 ?
Cs2 Bi1 Cs1 61.80(8) 1_545 3_445 ?
Cs2 Bi1 Cs1 139.69(10) . 3_445 ?
Cs1 Bi1 Cs1 123.94(7) . 3_445 ?
Cs1 Bi1 Cs1 64.55(9) 7_545 3_445 ?
Cs1 Bi1 Cs1 137.08(7) 7 3_445 ?
Bi2 Bi1 Cs1 66.67(7) . 3_455 ?
Bi1 Bi1 Cs1 67.39(7) 5 3_455 ?
Cs2 Bi1 Cs1 139.69(10) 1_545 3_455 ?
Cs2 Bi1 Cs1 61.80(8) . 3_455 ?
Cs1 Bi1 Cs1 123.94(7) . 3_455 ?
Cs1 Bi1 Cs1 137.08(7) 7_545 3_455 ?
Cs1 Bi1 Cs1 64.55(9) 7 3_455 ?
Cs1 Bi1 Cs1 98.27(9) 3_445 3_455 ?
Bi2 Bi1 Cs3 88.5(3) . 7_556 ?
Bi1 Bi1 Cs3 164.7(3) 5 7_556 ?
Cs2 Bi1 Cs3 59.58(12) 1_545 7_556 ?
Cs2 Bi1 Cs3 59.58(12) . 7_556 ?
Cs1 Bi1 Cs3 70.2(3) . 7_556 ?
Cs1 Bi1 Cs3 101.1(2) 7_545 7_556 ?
Cs1 Bi1 Cs3 101.1(2) 7 7_556 ?
Cs1 Bi1 Cs3 120.69(16) 3_445 7_556 ?
Cs1 Bi1 Cs3 120.69(16) 3_455 7_556 ?
Bi1 Bi2 Cs2 154.24(12) . 3_445 ?
Bi1 Bi2 Cs2 109.79(11) . 7_556 ?
Cs2 Bi2 Cs2 95.97(9) 3_445 7_556 ?
Bi1 Bi2 Cs1 71.07(7) . 3_445 ?
Cs2 Bi2 Cs1 93.38(8) 3_445 3_445 ?
Cs2 Bi2 Cs1 127.93(5) 7_556 3_445 ?
Bi1 Bi2 Cs1 71.07(7) . 3_455 ?
Cs2 Bi2 Cs1 93.38(8) 3_445 3_455 ?
Cs2 Bi2 Cs1 127.93(5) 7_556 3_455 ?
Cs1 Bi2 Cs1 102.35(10) 3_445 3_455 ?
Bi1 Bi2 Cs3 127.4(3) . 5_566 ?
Cs2 Bi2 Cs3 61.6(2) 3_445 5_566 ?
Cs2 Bi2 Cs3 68.85(17) 7_556 5_566 ?
Cs1 Bi2 Cs3 153.0(2) 3_445 5_566 ?
Cs1 Bi2 Cs3 71.4(2) 3_455 5_566 ?
Bi1 Bi2 Cs3 127.4(3) . 5_556 ?
Cs2 Bi2 Cs3 61.6(2) 3_445 5_556 ?
Cs2 Bi2 Cs3 68.85(17) 7_556 5_556 ?
Cs1 Bi2 Cs3 71.4(2) 3_445 5_556 ?
Cs1 Bi2 Cs3 153.0(2) 3_455 5_556 ?
Cs3 Bi2 Cs3 101.9(5) 5_566 5_556 ?
Bi1 Bi2 Cs2 63.48(7) . . ?
Cs2 Bi2 Cs2 127.22(6) 3_445 . ?
Cs2 Bi2 Cs2 73.27(8) 7_556 . ?
Cs1 Bi2 Cs2 134.46(9) 3_445 . ?
Cs1 Bi2 Cs2 60.70(8) 3_455 . ?
Cs3 Bi2 Cs2 66.5(3) 5_566 . ?
Cs3 Bi2 Cs2 141.97(18) 5_556 . ?
Bi1 Bi2 Cs2 63.48(7) . 1_545 ?
Cs2 Bi2 Cs2 127.22(6) 3_445 1_545 ?
Cs2 Bi2 Cs2 73.27(8) 7_556 1_545 ?
Cs1 Bi2 Cs2 60.70(7) 3_445 1_545 ?
Cs1 Bi2 Cs2 134.45(9) 3_455 1_545 ?
Cs3 Bi2 Cs2 141.97(18) 5_566 1_545 ?
Cs3 Bi2 Cs2 66.5(3) 5_556 1_545 ?
Cs2 Bi2 Cs2 99.56(10) . 1_545 ?
Bi1 Bi2 Cs3 124.3(3) . 1_545 ?
Cs2 Bi2 Cs3 68.5(3) 3_445 1_545 ?
Cs2 Bi2 Cs3 60.28(15) 7_556 1_545 ?
Cs1 Bi2 Cs3 76.4(2) 3_445 1_545 ?
Cs1 Bi2 Cs3 161.6(2) 3_455 1_545 ?
Cs3 Bi2 Cs3 101.22(5) 5_566 1_545 ?
Cs3 Bi2 Cs3 9.6(3) 5_556 1_545 ?
Cs2 Bi2 Cs3 132.88(16) . 1_545 ?
Cs2 Bi2 Cs3 61.3(3) 1_545 1_545 ?
Bi1 Bi2 Cs3 124.3(3) . . ?
Cs2 Bi2 Cs3 68.5(3) 3_445 . ?
Cs2 Bi2 Cs3 60.28(15) 7_556 . ?
Cs1 Bi2 Cs3 161.6(2) 3_445 . ?
Cs1 Bi2 Cs3 76.4(2) 3_455 . ?
Cs3 Bi2 Cs3 9.6(3) 5_566 . ?
Cs3 Bi2 Cs3 101.22(5) 5_556 . ?
Cs2 Bi2 Cs3 61.3(3) . . ?
Cs2 Bi2 Cs3 132.88(16) 1_545 . ?
Cs3 Bi2 Cs3 98.9(5) 1_545 . ?
Bi1 Bi2 Cs1 87.78(9) . 5 ?
Cs2 Bi2 Cs1 66.46(9) 3_445 5 ?
Cs2 Bi2 Cs1 162.43(10) 7_556 5 ?
Cs1 Bi2 Cs1 56.72(6) 3_445 5 ?
Cs1 Bi2 Cs1 56.72(6) 3_455 5 ?
Cs3 Bi2 Cs1 100.84(16) 5_566 5 ?
Cs3 Bi2 Cs1 100.84(16) 5_556 5 ?
Cs2 Bi2 Cs1 116.67(7) . 5 ?
Cs2 Bi2 Cs1 116.67(7) 1_545 5 ?
Cs3 Bi2 Cs1 110.23(16) 1_545 5 ?
Cs3 Bi2 Cs1 110.23(16) . 5 ?
Bi1 Cs1 Cs1 62.34(10) . 7_545 ?
Bi1 Cs1 Cs1 62.34(10) . 7 ?
Cs1 Cs1 Cs1 104.42(17) 7_545 7 ?
Bi1 Cs1 Bi2 83.86(7) . 3 ?
Cs1 Cs1 Bi2 144.40(15) 7_545 3 ?
Cs1 Cs1 Bi2 65.27(7) 7 3 ?
Bi1 Cs1 Bi2 83.86(7) . 3_545 ?
Cs1 Cs1 Bi2 65.27(7) 7_545 3_545 ?
Cs1 Cs1 Bi2 144.40(15) 7 3_545 ?
Bi2 Cs1 Bi2 102.35(10) 3 3_545 ?
Bi1 Cs1 Bi1 120.56(7) . 7_545 ?
Cs1 Cs1 Bi1 58.22(7) 7_545 7_545 ?
Cs1 Cs1 Bi1 133.45(16) 7 7_545 ?
Bi2 Cs1 Bi1 153.27(11) 3 7_545 ?
Bi2 Cs1 Bi1 72.30(4) 3_545 7_545 ?
Bi1 Cs1 Bi1 120.56(7) . 7 ?
Cs1 Cs1 Bi1 133.45(16) 7_545 7 ?
Cs1 Cs1 Bi1 58.22(7) 7 7 ?
Bi2 Cs1 Bi1 72.30(4) 3 7 ?
Bi2 Cs1 Bi1 153.27(11) 3_545 7 ?
Bi1 Cs1 Bi1 100.40(9) 7_545 7 ?
Bi1 Cs1 Cs2 118.71(12) . 3_545 ?
Cs1 Cs1 Cs2 125.01(10) 7_545 3_545 ?
Cs1 Cs1 Cs2 125.01(10) 7 3_545 ?
Bi2 Cs1 Cs2 60.63(6) 3 3_545 ?
Bi2 Cs1 Cs2 60.63(6) 3_545 3_545 ?
Bi1 Cs1 Cs2 95.55(8) 7_545 3_545 ?
Bi1 Cs1 Cs2 95.55(8) 7 3_545 ?
Bi1 Cs1 Bi1 123.94(7) . 3 ?
Cs1 Cs1 Bi1 173.35(16) 7_545 3 ?
Cs1 Cs1 Bi1 78.34(6) 7 3 ?
Bi2 Cs1 Bi1 42.25(5) 3 3 ?
Bi2 Cs1 Bi1 115.99(10) 3_545 3 ?
Bi1 Cs1 Bi1 115.45(9) 7_545 3 ?
Bi1 Cs1 Bi1 42.92(7) 7 3 ?
Cs2 Cs1 Bi1 55.43(6) 3_545 3 ?
Bi1 Cs1 Bi1 123.94(7) . 3_545 ?
Cs1 Cs1 Bi1 78.34(6) 7_545 3_545 ?
Cs1 Cs1 Bi1 173.35(16) 7 3_545 ?
Bi2 Cs1 Bi1 115.99(10) 3 3_545 ?
Bi2 Cs1 Bi1 42.25(5) 3_545 3_545 ?
Bi1 Cs1 Bi1 42.92(7) 7_545 3_545 ?
Bi1 Cs1 Bi1 115.45(9) 7 3_545 ?
Cs2 Cs1 Bi1 55.43(6) 3_545 3_545 ?
Bi1 Cs1 Bi1 98.27(9) 3 3_545 ?
Bi1 Cs1 Bi2 70.89(8) . 5 ?
Cs1 Cs1 Bi2 58.00(10) 7_545 5 ?
Cs1 Cs1 Bi2 58.00(10) 7 5 ?
Bi2 Cs1 Bi2 123.28(6) 3 5 ?
Bi2 Cs1 Bi2 123.28(6) 3_545 5 ?
Bi1 Cs1 Bi2 78.41(7) 7_545 5 ?
Bi1 Cs1 Bi2 78.41(7) 7 5 ?
Cs2 Cs1 Bi2 170.40(12) 3_545 5 ?
Bi1 Cs1 Bi2 120.34(7) 3 5 ?
Bi1 Cs1 Bi2 120.34(7) 3_545 5 ?
Bi1 Cs1 Cs1 177.75(16) . 5_655 ?
Cs1 Cs1 Cs1 116.62(12) 7_545 5_655 ?
Cs1 Cs1 Cs1 116.62(12) 7 5_655 ?
Bi2 Cs1 Cs1 97.54(9) 3 5_655 ?
Bi2 Cs1 Cs1 97.54(9) 3_545 5_655 ?
Bi1 Cs1 Cs1 58.44(6) 7_545 5_655 ?
Bi1 Cs1 Cs1 58.44(6) 7 5_655 ?
Cs2 Cs1 Cs1 63.54(11) 3_545 5_655 ?
Bi1 Cs1 Cs1 57.01(6) 3 5_655 ?
Bi1 Cs1 Cs1 57.01(6) 3_545 5_655 ?
Bi2 Cs1 Cs1 106.86(13) 5 5_655 ?
Bi2 Cs2 Bi1 87.45(8) 3 . ?
Bi2 Cs2 Bi1 87.45(8) 3 1_565 ?
Bi1 Cs2 Bi1 109.50(12) . 1_565 ?
Bi2 Cs2 Bi2 84.03(9) 3 7_556 ?
Bi1 Cs2 Bi2 124.59(6) . 7_556 ?
Bi1 Cs2 Bi2 124.59(6) 1_565 7_556 ?
Bi2 Cs2 Cs3 61.6(3) 3 7_566 ?
Bi1 Cs2 Cs3 148.3(4) . 7_566 ?
Bi1 Cs2 Cs3 65.28(16) 1_565 7_566 ?
Bi2 Cs2 Cs3 62.6(2) 7_556 7_566 ?
Bi2 Cs2 Cs3 61.6(3) 3 7_556 ?
Bi1 Cs2 Cs3 65.28(16) . 7_556 ?
Bi1 Cs2 Cs3 148.3(4) 1_565 7_556 ?
Bi2 Cs2 Cs3 62.6(2) 7_556 7_556 ?
Cs3 Cs2 Cs3 102.0(3) 7_566 7_556 ?
Bi2 Cs2 Bi2 127.22(6) 3 1_565 ?
Bi1 Cs2 Bi2 121.35(11) . 1_565 ?
Bi1 Cs2 Bi2 43.38(5) 1_565 1_565 ?
Bi2 Cs2 Bi2 106.73(8) 7_556 1_565 ?
Cs3 Cs2 Bi2 77.72(19) 7_566 1_565 ?
Cs3 Cs2 Bi2 166.9(3) 7_556 1_565 ?
Bi2 Cs2 Bi2 127.22(6) 3 . ?
Bi1 Cs2 Bi2 43.38(5) . . ?
Bi1 Cs2 Bi2 121.35(11) 1_565 . ?
Bi2 Cs2 Bi2 106.73(8) 7_556 . ?
Cs3 Cs2 Bi2 166.9(3) 7_566 . ?
Cs3 Cs2 Bi2 77.73(19) 7_556 . ?
Bi2 Cs2 Bi2 99.56(10) 1_565 . ?
Bi2 Cs2 Cs1 123.14(13) 3 3_455 ?
Bi1 Cs2 Cs1 62.77(7) . 3_455 ?
Bi1 Cs2 Cs1 62.77(7) 1_565 3_455 ?
Bi2 Cs2 Cs1 152.83(13) 7_556 3_455 ?
Cs3 Cs2 Cs1 127.25(14) 7_566 3_455 ?
Cs3 Cs2 Cs1 127.25(14) 7_556 3_455 ?
Bi2 Cs2 Cs1 58.67(6) 1_565 3_455 ?
Bi2 Cs2 Cs1 58.67(6) . 3_455 ?
Bi2 Cs2 Cs3 162.2(2) 3 . ?
Bi1 Cs2 Cs3 102.63(12) . . ?
Bi1 Cs2 Cs3 102.63(12) 1_565 . ?
Bi2 Cs2 Cs3 78.13(18) 7_556 . ?
Cs3 Cs2 Cs3 109.0(3) 7_566 . ?
Cs3 Cs2 Cs3 109.0(3) 7_556 . ?
Bi2 Cs2 Cs3 59.57(10) 1_565 . ?
Bi2 Cs2 Cs3 59.57(10) . . ?
Cs1 Cs2 Cs3 74.70(19) 3_455 . ?
Bi2 Cs2 Cs3 170.5(2) 3 5_566 ?
Bi1 Cs2 Cs3 97.97(12) . 5_566 ?
Bi1 Cs2 Cs3 97.97(12) 1_565 5_566 ?
Bi2 Cs2 Cs3 86.5(2) 7_556 5_566 ?
Cs3 Cs2 Cs3 113.6(4) 7_566 5_566 ?
Cs3 Cs2 Cs3 113.6(4) 7_556 5_566 ?
Bi2 Cs2 Cs3 56.00(9) 1_565 5_566 ?
Bi2 Cs2 Cs3 56.00(9) . 5_566 ?
Cs1 Cs2 Cs3 66.35(19) 3_455 5_566 ?
Cs3 Cs2 Cs3 8.4(3) . 5_566 ?
Bi2 Cs2 Cs1 61.82(9) 3 7 ?
Bi1 Cs2 Cs1 58.12(6) . 7 ?
Bi1 Cs2 Cs1 58.11(6) 1_565 7 ?
Bi2 Cs2 Cs1 145.85(12) 7_556 7 ?
Cs3 Cs2 Cs1 98.0(3) 7_566 7 ?
Cs3 Cs2 Cs1 98.0(3) 7_556 7 ?
Bi2 Cs2 Cs1 94.95(8) 1_565 7 ?
Bi2 Cs2 Cs1 94.95(8) . 7 ?
Cs1 Cs2 Cs1 61.32(10) 3_455 7 ?
Cs3 Cs2 Cs1 136.0(2) . 7 ?
Cs3 Cs2 Cs1 127.7(2) 5_566 7 ?
Cs3 Cs3 Bi2 93(3) 5_566 5_566 ?
Cs3 Cs3 Bi2 93(3) 5_566 5_556 ?
Bi2 Cs3 Bi2 101.9(5) 5_566 5_556 ?
Cs3 Cs3 Cs2 127.9(7) 5_566 7_566 ?
Bi2 Cs3 Cs2 56.79(12) 5_566 7_566 ?
Bi2 Cs3 Cs2 131.3(4) 5_556 7_566 ?
Cs3 Cs3 Cs2 127.9(7) 5_566 7_556 ?
Bi2 Cs3 Cs2 131.3(4) 5_566 7_556 ?
Bi2 Cs3 Cs2 56.79(12) 5_556 7_556 ?
Cs2 Cs3 Cs2 102.0(3) 7_566 7_556 ?
Cs3 Cs3 Bi2 78(2) 5_566 . ?
Bi2 Cs3 Bi2 170.4(3) 5_566 . ?
Bi2 Cs3 Bi2 78.78(5) 5_556 . ?
Cs2 Cs3 Bi2 129.6(6) 7_566 . ?
Cs2 Cs3 Bi2 57.10(16) 7_556 . ?
Cs3 Cs3 Bi2 78(2) 5_566 1_565 ?
Bi2 Cs3 Bi2 78.78(5) 5_566 1_565 ?
Bi2 Cs3 Bi2 170.4(3) 5_556 1_565 ?
Cs2 Cs3 Bi2 57.10(16) 7_566 1_565 ?
Cs2 Cs3 Bi2 129.6(6) 7_556 1_565 ?
Bi2 Cs3 Bi2 98.9(5) . 1_565 ?
Cs3 Cs3 Cs2 109(4) 5_566 . ?
Bi2 Cs3 Cs2 125.4(3) 5_566 . ?
Bi2 Cs3 Cs2 125.4(3) 5_556 . ?
Cs2 Cs3 Cs2 71.0(3) 7_566 . ?
Cs2 Cs3 Cs2 71.0(3) 7_556 . ?
Bi2 Cs3 Cs2 59.1(3) . . ?
Bi2 Cs3 Cs2 59.1(3) 1_565 . ?
Cs3 Cs3 Bi1 168(4) 5_566 7_556 ?
Bi2 Cs3 Bi1 79.6(2) 5_566 7_556 ?
Bi2 Cs3 Bi1 79.6(2) 5_556 7_556 ?
Cs2 Cs3 Bi1 55.14(14) 7_566 7_556 ?
Cs2 Cs3 Bi1 55.14(14) 7_556 7_556 ?
Bi2 Cs3 Bi1 109.8(3) . 7_556 ?
Bi2 Cs3 Bi1 109.8(3) 1_565 7_556 ?
Cs2 Cs3 Bi1 83.6(3) . 7_556 ?
Cs3 Cs3 Cs2 63(4) 5_566 5_566 ?
Bi2 Cs3 Cs2 57.5(3) 5_566 5_566 ?
Bi2 Cs3 Cs2 57.5(3) 5_556 5_566 ?
Cs2 Cs3 Cs2 113.6(4) 7_566 5_566 ?
Cs2 Cs3 Cs2 113.6(4) 7_556 5_566 ?
Bi2 Cs3 Cs2 116.7(2) . 5_566 ?
Bi2 Cs3 Cs2 116.7(2) 1_565 5_566 ?
Cs2 Cs3 Cs2 171.6(3) . 5_566 ?
Bi1 Cs3 Cs2 104.8(5) 7_556 5_566 ?
Cs3 Cs3 Cs2 45.1(7) 5_566 3_445 ?
Bi2 Cs3 Cs2 120.0(5) 5_566 3_445 ?
Bi2 Cs3 Cs2 54.15(14) 5_556 3_445 ?
Cs2 Cs3 Cs2 173.1(2) 7_566 3_445 ?
Cs2 Cs3 Cs2 84.67(9) 7_556 3_445 ?
Bi2 Cs3 Cs2 52.72(10) . 3_445 ?
Bi2 Cs3 Cs2 117.1(3) 1_565 3_445 ?
Cs2 Cs3 Cs2 110.0(4) . 3_445 ?
Bi1 Cs3 Cs2 131.5(2) 7_556 3_445 ?
Cs2 Cs3 Cs2 64.5(2) 5_566 3_445 ?
Cs3 Cs3 Cs2 45.1(7) 5_566 3_455 ?
Bi2 Cs3 Cs2 54.15(14) 5_566 3_455 ?
Bi2 Cs3 Cs2 120.0(5) 5_556 3_455 ?
Cs2 Cs3 Cs2 84.67(9) 7_566 3_455 ?
Cs2 Cs3 Cs2 173.1(2) 7_556 3_455 ?
Bi2 Cs3 Cs2 117.1(3) . 3_455 ?
Bi2 Cs3 Cs2 52.72(10) 1_565 3_455 ?
Cs2 Cs3 Cs2 110.0(4) . 3_455 ?
Bi1 Cs3 Cs2 131.5(2) 7_556 3_455 ?
Cs2 Cs3 Cs2 64.5(2) 5_566 3_455 ?
Cs2 Cs3 Cs2 88.6(2) 3_445 3_455 ?

loop_
_geom_bond_atom_site_label_1
_geom_bond_atom_site_label_2
_geom_bond_distance
_geom_bond_site_symmetry_2
_geom_bond_publ_flag
Bi1 Bi2 2.972(3) . ?
Bi1 Bi1 3.036(5) 5 ?
Bi1 Cs2 3.871(3) 1_545 ?
Bi1 Cs2 3.871(3) . ?
Bi1 Cs1 3.950(4) . ?
Bi1 Cs1 4.115(3) 7_545 ?
Bi1 Cs1 4.115(3) 7 ?
Bi1 Cs1 4.180(3) 3_445 ?
Bi1 Cs1 4.180(3) 3_455 ?
Bi1 Cs3 4.285(12) 7_556 ?
Bi2 Cs2 3.871(5) 3_445 ?
Bi2 Cs2 3.934(5) 7_556 ?
Bi2 Cs1 4.058(3) 3_445 ?
Bi2 Cs1 4.058(3) 3_455 ?
Bi2 Cs3 4.070(15) 5_566 ?
Bi2 Cs3 4.070(15) 5_556 ?
Bi2 Cs2 4.141(3) . ?
Bi2 Cs2 4.141(3) 1_545 ?
Bi2 Cs3 4.160(15) 1_545 ?
Bi2 Cs3 4.160(15) . ?
Bi2 Cs1 4.346(5) 5 ?
Cs1 Cs1 4.001(5) 7_545 ?
Cs1 Cs1 4.001(5) 7 ?
Cs1 Bi2 4.058(3) 3 ?
Cs1 Bi2 4.058(3) 3_545 ?
Cs1 Bi1 4.115(3) 7_545 ?
Cs1 Bi1 4.115(3) 7 ?
Cs1 Cs2 4.143(6) 3_545 ?
Cs1 Bi1 4.180(3) 3 ?
Cs1 Bi1 4.180(3) 3_545 ?
Cs1 Bi2 4.346(5) 5 ?
Cs1 Cs1 4.430(7) 5_655 ?
Cs2 Bi2 3.871(5) 3 ?
Cs2 Bi1 3.871(3) 1_565 ?
Cs2 Bi2 3.934(5) 7_556 ?
Cs2 Cs3 4.069(9) 7_566 ?
Cs2 Cs3 4.069(9) 7_556 ?
Cs2 Bi2 4.141(3) 1_565 ?
Cs2 Cs1 4.143(6) 3_455 ?
Cs2 Cs3 4.23(2) . ?
Cs2 Cs3 4.50(2) 5_566 ?
Cs2 Cs1 4.521(6) 7 ?
Cs3 Cs3 0.69(2) 5_566 ?
Cs3 Bi2 4.070(15) 5_566 ?
Cs3 Bi2 4.070(15) 5_556 ?
Cs3 Cs2 4.069(9) 7_566 ?
Cs3 Cs2 4.069(9) 7_556 ?
Cs3 Bi2 4.160(15) 1_565 ?
Cs3 Bi1 4.286(12) 7_556 ?
Cs3 Cs2 4.50(2) 5_566 ?
Cs3 Cs2 4.526(9) 3_445 ?
Cs3 Cs2 4.526(9) 3_455 ?
